data_7240624
loop_
_publ_author_name
'Autillo, Matthieu'
'Islam, Md Ashraful'
'Jung, Julie'
'Pilm\'e, Julien'
'Galland, Nicolas'
'Guerin, Laetitia'
'Moisy, Philippe'
'Berthon, Claude'
'Tamain, Christelle'
'Bolvin, H\'el\`ene'

_publ_section_title
;
 Crystallographic structure and crystal field parameters in the
 [An<sup>IV</sup>(DPA)<sub>3</sub>]<sup>2-</sup> series, An = Th, U, Np,
 Pu.
;
_journal_issue 25
_journal_name_full 'Physical chemistry chemical physics : PCCP'
_journal_page_first 14293
_journal_page_last 14308
_journal_paper_doi 10.1039/d0cp02137g
_journal_volume 22
_journal_year 2020
_chemical_formula_sum 'C27 H25 N7 O15 U'
_chemical_formula_weight 925.57
_space_group_crystal_system monoclinic
_space_group_IT_number 14
_space_group_name_Hall '-P 2ybc'
_space_group_name_H-M_alt 'P 1 21/c 1'
_atom_sites_solution_hydrogens mixed
_atom_sites_solution_primary direct
_atom_sites_solution_secondary difmap
_audit_creation_method SHELXL-2017/1
_audit_update_record
;
2019-11-28 deposited with the CCDC.	2020-06-03 downloaded from the CCDC.
;
_cell_angle_alpha 90
_cell_angle_beta 104.149(3)
_cell_angle_gamma 90
_cell_formula_units_Z 4
_cell_length_a 9.8225(8)
_cell_length_b 20.3779(15)
_cell_length_c 15.9018(12)
_cell_measurement_reflns_used 8663
_cell_measurement_temperature 100(2)
_cell_measurement_theta_max 30.534
_cell_measurement_theta_min 2.360
_cell_volume 3086.4(4)
_computing_data_collection 'BRUKER APEX III'
_computing_structure_refinement 'SHELXL-2017/1 (Sheldrick, 2017)'
_computing_structure_solution 'SHELXL-2017/1 (Sheldrick, 2017)'
_diffrn_ambient_temperature 100(2)
_diffrn_measured_fraction_theta_full 0.999
_diffrn_measured_fraction_theta_max 0.999
_diffrn_measurement_device_type 'BRUKER D8 QUEST'
_diffrn_measurement_method '1.1 w/ scans'
_diffrn_radiation_type MoK\a
_diffrn_radiation_wavelength 0.71073
_diffrn_reflns_av_R_equivalents 0.0455
_diffrn_reflns_av_unetI/netI 0.0134
_diffrn_reflns_Laue_measured_fraction_full 0.999
_diffrn_reflns_Laue_measured_fraction_max 0.999
_diffrn_reflns_limit_h_max 14
_diffrn_reflns_limit_h_min -14
_diffrn_reflns_limit_k_max 29
_diffrn_reflns_limit_k_min -29
_diffrn_reflns_limit_l_max 22
_diffrn_reflns_limit_l_min -22
_diffrn_reflns_number 240163
_diffrn_reflns_point_group_measured_fraction_full 0.999
_diffrn_reflns_point_group_measured_fraction_max 0.999
_diffrn_reflns_theta_full 25.242
_diffrn_reflns_theta_max 30.534
_diffrn_reflns_theta_min 2.360
_diffrn_source 'Mo-target I?S Mircofocus source'
_exptl_absorpt_coefficient_mu 5.346
_exptl_absorpt_correction_T_max 0.4330
_exptl_absorpt_correction_T_min 0.3820
_exptl_absorpt_correction_type multi-scan
_exptl_absorpt_process_details SADABS
_exptl_crystal_colour green
_exptl_crystal_density_diffrn 1.992
_exptl_crystal_density_meas ?
_exptl_crystal_density_method 'not measured'
_exptl_crystal_description prism
_exptl_crystal_F_000 1792
_exptl_crystal_size_max 0.10
_exptl_crystal_size_mid 0.05
_exptl_crystal_size_min 0.04
_refine_diff_density_max 3.410
_refine_diff_density_min -0.835
_refine_diff_density_rms 0.088
_refine_ls_extinction_method none
_refine_ls_goodness_of_fit_ref 0.987
_refine_ls_hydrogen_treatment mixed
_refine_ls_matrix_type full
_refine_ls_number_parameters 475
_refine_ls_number_reflns 9429
_refine_ls_number_restraints 6
_refine_ls_restrained_S_all 0.987
_refine_ls_R_factor_all 0.0202
_refine_ls_R_factor_gt 0.0168
_refine_ls_shift/su_max 0.003
_refine_ls_shift/su_mean 0.000
_refine_ls_structure_factor_coef Fsqd
_refine_ls_weighting_details 'w=1/[\s^2^(Fo^2^)+(0.0223P)^2^+5.0757P] where P=(Fo^2^+2Fc^2^)/3'
_refine_ls_weighting_scheme calc
_refine_ls_wR_factor_gt 0.0426
_refine_ls_wR_factor_ref 0.0446
_reflns_Friedel_coverage 0.000
_reflns_number_gt 8663
_reflns_number_total 9429
_reflns_threshold_expression 'I > 2\s(I)'
_cod_data_source_file d0cp02137g2.cif
_cod_data_source_block p21c_CCDC1
_cod_depositor_comments
;
The following automatic conversions were performed:

data item '_exptl_crystal_density_meas' value 'not measured' was
changed to '?' -- the value is perceived as not measured.

Automatic conversion script
Id: cif_fix_values 7556 2019-12-06 15:28:31Z antanas 

 Adding full bibliography for 7240623--7240626.cif.
;
_cod_original_sg_symbol_H-M 'P 21/c'
_cod_database_code 7240624
_shelx_shelxl_version_number 2017/1
_shelx_space_group_comment
;
The symmetry employed for this shelxl refinement is uniquely defined
by the following loop, which should always be used as a source of
symmetry information in preference to the above space-group names.
They are only intended as comments.
;

loop_
_space_group_symop_operation_xyz
'x, y, z'
'-x, y+1/2, -z+1/2'
'-x, -y, -z'
'x, -y-1/2, z-1/2'

loop_
_atom_site_label
_atom_site_type_symbol
_atom_site_fract_x
_atom_site_fract_y
_atom_site_fract_z
_atom_site_U_iso_or_equiv
_atom_site_adp_type
_atom_site_occupancy
_atom_site_site_symmetry_order
_atom_site_calc_flag
_atom_site_refinement_flags_posn
_atom_site_refinement_flags_adp
_atom_site_refinement_flags_occupancy
_atom_site_disorder_assembly
_atom_site_disorder_group
U1 U 0.53102(2) 0.32178(2) 0.31700(2) 0.00948(2) Uani 1 1 d . . . . .
O1 O 0.31513(14) 0.28035(7) 0.33534(9) 0.0138(2) Uani 1 1 d . . . . .
O9 O 0.65586(17) 0.31912(8) 0.60958(10) 0.0224(3) Uani 1 1 d . . . . .
O2 O 0.72896(14) 0.25943(7) 0.30849(9) 0.0149(3) Uani 1 1 d . . . . .
O8 O 0.84953(15) 0.16690(7) 0.30370(11) 0.0195(3) Uani 1 1 d . . . . .
O11 O 0.38772(16) 0.28863(8) 0.02723(9) 0.0205(3) Uani 1 1 d . . . . .
O3 O 0.62786(15) 0.29866(7) 0.46767(9) 0.0150(3) Uani 1 1 d . . . . .
O10 O 0.20021(16) 0.48018(7) 0.26504(10) 0.0190(3) Uani 1 1 d . . . . .
O5 O 0.42224(15) 0.28532(7) 0.17240(9) 0.0144(3) Uani 1 1 d . . . . .
O6 O 0.70633(15) 0.40157(7) 0.35635(9) 0.0145(3) Uani 1 1 d . . . . .
O7 O 0.16585(15) 0.20242(7) 0.35606(10) 0.0172(3) Uani 1 1 d . . . . .
N1 N 0.50667(16) 0.19761(8) 0.32336(10) 0.0107(3) Uani 1 1 d . . . . .
O4 O 0.37062(15) 0.40939(7) 0.25715(9) 0.0152(3) Uani 1 1 d . . . . .
O12 O 0.88213(17) 0.46517(8) 0.33618(10) 0.0222(3) Uani 1 1 d . . . . .
O14 O 0.00242(17) 0.08178(8) 0.22933(11) 0.0203(3) Uani 1 1 d D . . . .
O15 O 0.09974(19) 0.10040(9) 0.45400(11) 0.0245(3) Uani 1 1 d D . . . .
N3 N 0.62401(16) 0.37117(8) 0.19519(10) 0.0114(3) Uani 1 1 d . . . . .
N2 N 0.44449(16) 0.39326(8) 0.42413(10) 0.0118(3) Uani 1 1 d . . . . .
C3 C 0.6009(2) 0.32937(9) 0.53201(12) 0.0147(3) Uani 1 1 d . . . . .
C5 C 0.4490(2) 0.30553(9) 0.10168(12) 0.0136(3) Uani 1 1 d . . . . .
C10 C 0.3440(2) 0.43782(9) 0.39575(12) 0.0132(3) Uani 1 1 d . . . . .
C1 C 0.27769(19) 0.22026(9) 0.34198(12) 0.0130(3) Uani 1 1 d . . . . .
C15 C 0.4402(2) 0.41717(10) 0.56993(13) 0.0186(4) Uani 1 1 d . . . . .
H15A H 0.476223 0.409329 0.630162 0.022 Uiso 1 1 calc R U . . .
C8 C 0.61265(19) 0.15908(9) 0.31370(11) 0.0117(3) Uani 1 1 d . . . . .
C2 C 0.74267(19) 0.19669(9) 0.30742(12) 0.0126(3) Uani 1 1 d . . . . .
C7 C 0.38543(19) 0.17046(9) 0.32991(12) 0.0123(3) Uani 1 1 d . . . . .
C14 C 0.6012(2) 0.09119(9) 0.31034(12) 0.0151(3) Uani 1 1 d . . . . .
H14A H 0.677862 0.064683 0.304373 0.018 Uiso 1 1 calc R U . . .
C6 C 0.7821(2) 0.42880(9) 0.30966(12) 0.0144(3) Uani 1 1 d . . . . .
O13 O 0.1002(3) 0.50166(10) 0.09104(13) 0.0423(5) Uani 1 1 d D . . . .
C11 C 0.5676(2) 0.35438(9) 0.11295(12) 0.0135(3) Uani 1 1 d . . . . .
C12 C 0.7320(2) 0.41300(9) 0.21399(12) 0.0127(3) Uani 1 1 d . . . . .
C4 C 0.2996(2) 0.44388(9) 0.29860(12) 0.0135(3) Uani 1 1 d . . . . .
C9 C 0.4910(2) 0.38247(9) 0.50880(12) 0.0132(3) Uani 1 1 d . . . . .
C17 C 0.6164(2) 0.37998(11) 0.04503(13) 0.0188(4) Uani 1 1 d . . . . .
H17A H 0.573802 0.368066 -0.013216 0.023 Uiso 1 1 calc R U . . .
C19 C 0.4749(2) 0.06290(10) 0.31592(13) 0.0172(4) Uani 1 1 d . . . . .
H19A H 0.463895 0.016579 0.313089 0.021 Uiso 1 1 calc R U . . .
C20 C 0.3356(2) 0.46363(11) 0.54101(14) 0.0215(4) Uani 1 1 d . . . . .
H20A H 0.298756 0.488043 0.581312 0.026 Uiso 1 1 calc R U . . .
C21 C 0.7291(2) 0.42355(11) 0.06389(14) 0.0204(4) Uani 1 1 d . . . . .
H21A H 0.764511 0.441794 0.018514 0.025 Uiso 1 1 calc R U . . .
C13 C 0.3644(2) 0.10290(10) 0.32569(13) 0.0159(3) Uani 1 1 d . . . . .
H13A H 0.277243 0.084482 0.329359 0.019 Uiso 1 1 calc R U . . .
C18 C 0.7892(2) 0.44006(10) 0.14982(13) 0.0167(4) Uani 1 1 d . . . . .
H18A H 0.867240 0.469018 0.164377 0.020 Uiso 1 1 calc R U . . .
C16 C 0.2854(2) 0.47392(10) 0.45225(14) 0.0191(4) Uani 1 1 d . . . . .
H16A H 0.212898 0.504875 0.430829 0.023 Uiso 1 1 calc R U . . .
N4 N -0.12210(18) 0.23940(9) 0.62383(12) 0.0185(3) Uani 1 1 d . . . . .
H4A H -0.191008 0.266165 0.626947 0.022 Uiso 1 1 calc R U . . .
N5 N 0.01282(19) 0.17608(8) 0.57164(12) 0.0185(3) Uani 1 1 d . . . . .
H5A H 0.048297 0.153813 0.534613 0.022 Uiso 1 1 calc R U . . .
N6 N 0.1835(2) 0.19819(9) 0.02133(12) 0.0204(3) Uani 1 1 d . . . . .
H6A H 0.241578 0.227845 0.009929 0.024 Uiso 1 1 calc R U . . .
N7 N 0.07810(19) 0.13339(9) 0.09203(12) 0.0204(3) Uani 1 1 d . . . . .
H7A H 0.054683 0.112719 0.135012 0.024 Uiso 1 1 calc R U . . .
C23 C 0.0649(2) 0.17685(10) 0.66048(14) 0.0192(4) Uani 1 1 d . . . . .
H23A H 0.145059 0.153900 0.692535 0.023 Uiso 1 1 calc R U . . .
C27 C 0.1787(2) 0.17804(10) 0.09984(14) 0.0188(4) Uani 1 1 d . . . . .
H27A H 0.237676 0.193083 0.152911 0.023 Uiso 1 1 calc R U . . .
C22 C -0.0203(2) 0.21666(11) 0.69343(13) 0.0194(4) Uani 1 1 d . . . . .
H22A H -0.011340 0.226831 0.752832 0.023 Uiso 1 1 calc R U . . .
C25 C 0.0836(3) 0.16546(13) -0.03907(15) 0.0270(5) Uani 1 1 d . . . . .
H25A H 0.064795 0.170246 -0.100256 0.032 Uiso 1 1 calc R U . . .
C24 C -0.0995(2) 0.21444(10) 0.55130(14) 0.0195(4) Uani 1 1 d . . . . .
H24A H -0.154631 0.222686 0.494326 0.023 Uiso 1 1 calc R U . . .
C26 C 0.0165(3) 0.12493(13) 0.00497(15) 0.0268(5) Uani 1 1 d . . . . .
H26A H -0.058826 0.096103 -0.019461 0.032 Uiso 1 1 calc R U . . .
H5 H 0.118(3) 0.1285(13) 0.4246(18) 0.033(8) Uiso 1 1 d D . . . .
H3 H -0.045(3) 0.1072(13) 0.2467(19) 0.027(8) Uiso 1 1 d D . . . .
H6 H 0.035(3) 0.0787(17) 0.427(2) 0.052(11) Uiso 1 1 d D . . . .
H4 H -0.034(3) 0.0469(11) 0.221(2) 0.040(9) Uiso 1 1 d D . . . .
H1 H 0.122(4) 0.489(2) 0.1410(15) 0.067(13) Uiso 1 1 d D . . . .
H2 H 0.116(6) 0.474(2) 0.057(3) 0.101(19) Uiso 1 1 d D . . . .

loop_
_atom_site_aniso_label
_atom_site_aniso_U_11
_atom_site_aniso_U_22
_atom_site_aniso_U_33
_atom_site_aniso_U_23
_atom_site_aniso_U_13
_atom_site_aniso_U_12
U1 0.01015(3) 0.00990(3) 0.00836(3) -0.00062(2) 0.00219(2) 0.00091(2)
O1 0.0113(6) 0.0146(6) 0.0158(6) -0.0013(5) 0.0036(5) 0.0008(5)
O9 0.0237(8) 0.0305(8) 0.0111(6) 0.0003(6) 0.0007(6) 0.0069(6)
O2 0.0122(6) 0.0134(6) 0.0199(7) -0.0005(5) 0.0056(5) 0.0006(5)
O8 0.0129(6) 0.0188(7) 0.0271(8) -0.0028(6) 0.0055(6) 0.0036(5)
O11 0.0223(7) 0.0266(8) 0.0107(6) -0.0022(5) 0.0005(5) -0.0047(6)
O3 0.0168(6) 0.0170(6) 0.0107(6) 0.0008(5) 0.0025(5) 0.0029(5)
O10 0.0197(7) 0.0184(7) 0.0193(7) 0.0054(5) 0.0055(6) 0.0076(5)
O5 0.0151(6) 0.0169(6) 0.0115(6) -0.0014(5) 0.0039(5) -0.0020(5)
O6 0.0171(6) 0.0142(6) 0.0121(6) -0.0024(5) 0.0037(5) -0.0027(5)
O7 0.0112(6) 0.0211(7) 0.0193(7) -0.0006(5) 0.0039(5) -0.0011(5)
N1 0.0110(7) 0.0120(7) 0.0086(6) -0.0001(5) 0.0015(5) 0.0008(5)
O4 0.0186(7) 0.0158(6) 0.0120(6) 0.0009(5) 0.0050(5) 0.0046(5)
O12 0.0239(7) 0.0213(7) 0.0198(7) -0.0014(6) 0.0025(6) -0.0102(6)
O14 0.0240(8) 0.0150(7) 0.0247(8) -0.0039(6) 0.0117(6) -0.0009(6)
O15 0.0257(8) 0.0317(9) 0.0162(7) 0.0010(7) 0.0053(6) 0.0009(7)
N3 0.0122(7) 0.0109(7) 0.0107(7) -0.0002(5) 0.0023(5) 0.0019(5)
N2 0.0129(7) 0.0123(7) 0.0108(7) -0.0010(5) 0.0040(5) -0.0006(5)
C3 0.0149(8) 0.0169(9) 0.0122(8) 0.0001(6) 0.0027(6) -0.0006(7)
C5 0.0143(8) 0.0150(8) 0.0110(8) -0.0008(6) 0.0018(6) 0.0021(6)
C10 0.0151(8) 0.0113(8) 0.0143(8) -0.0009(6) 0.0058(7) -0.0001(6)
C1 0.0112(8) 0.0170(8) 0.0097(7) -0.0006(6) 0.0005(6) 0.0008(6)
C15 0.0234(10) 0.0203(9) 0.0132(8) -0.0038(7) 0.0064(7) -0.0006(8)
C8 0.0116(8) 0.0136(8) 0.0096(7) 0.0003(6) 0.0022(6) 0.0017(6)
C2 0.0115(8) 0.0144(8) 0.0117(8) -0.0012(6) 0.0027(6) 0.0005(6)
C7 0.0115(8) 0.0151(8) 0.0104(7) 0.0004(6) 0.0030(6) -0.0003(6)
C14 0.0162(8) 0.0134(8) 0.0154(8) -0.0005(6) 0.0036(7) 0.0027(7)
C6 0.0170(8) 0.0112(8) 0.0142(8) -0.0011(6) 0.0023(7) 0.0009(6)
O13 0.0726(15) 0.0230(9) 0.0204(9) 0.0004(7) -0.0095(9) 0.0001(9)
C11 0.0137(8) 0.0151(8) 0.0112(8) -0.0004(6) 0.0022(6) 0.0017(6)
C12 0.0136(8) 0.0115(8) 0.0131(8) 0.0001(6) 0.0033(6) 0.0023(6)
C4 0.0149(8) 0.0117(8) 0.0147(8) 0.0020(6) 0.0049(7) 0.0003(6)
C9 0.0141(8) 0.0145(8) 0.0107(8) -0.0013(6) 0.0024(6) -0.0012(6)
C17 0.0217(9) 0.0229(10) 0.0118(8) 0.0017(7) 0.0041(7) -0.0009(8)
C19 0.0205(9) 0.0114(8) 0.0198(9) -0.0006(7) 0.0048(7) 0.0009(7)
C20 0.0275(10) 0.0207(9) 0.0184(9) -0.0060(8) 0.0100(8) 0.0031(8)
C21 0.0252(10) 0.0215(10) 0.0166(9) 0.0038(7) 0.0090(8) -0.0017(8)
C13 0.0153(8) 0.0154(8) 0.0169(8) 0.0000(7) 0.0038(7) -0.0026(7)
C18 0.0176(9) 0.0153(8) 0.0178(9) 0.0023(7) 0.0053(7) -0.0015(7)
C16 0.0236(10) 0.0153(9) 0.0203(9) -0.0015(7) 0.0089(8) 0.0059(7)
N4 0.0154(8) 0.0198(8) 0.0187(8) -0.0015(6) 0.0010(6) 0.0013(6)
N5 0.0185(8) 0.0177(8) 0.0190(8) -0.0019(6) 0.0042(6) -0.0016(6)
N6 0.0201(8) 0.0208(8) 0.0214(9) -0.0001(7) 0.0072(7) -0.0010(7)
N7 0.0203(8) 0.0250(9) 0.0168(8) -0.0003(7) 0.0065(7) -0.0030(7)
C23 0.0176(9) 0.0190(9) 0.0194(9) 0.0016(7) 0.0014(7) 0.0001(7)
C27 0.0171(9) 0.0209(9) 0.0179(9) -0.0027(7) 0.0035(7) 0.0007(7)
C22 0.0191(9) 0.0210(10) 0.0161(9) 0.0003(7) 0.0005(7) -0.0007(7)
C25 0.0314(12) 0.0316(12) 0.0167(10) -0.0011(8) 0.0038(9) -0.0044(10)
C24 0.0181(9) 0.0212(9) 0.0171(9) -0.0016(7) 0.0005(7) -0.0019(7)
C26 0.0266(11) 0.0326(12) 0.0196(10) -0.0049(9) 0.0026(8) -0.0092(9)

loop_
_atom_type_symbol
_atom_type_description
_atom_type_scat_dispersion_real
_atom_type_scat_dispersion_imag
_atom_type_scat_source
C C 0.0033 0.0016 'International Tables Vol C Tables 4.2.6.8 and 6.1.1.4'
H H 0.0000 0.0000 'International Tables Vol C Tables 4.2.6.8 and 6.1.1.4'
N N 0.0061 0.0033 'International Tables Vol C Tables 4.2.6.8 and 6.1.1.4'
O O 0.0106 0.0060 'International Tables Vol C Tables 4.2.6.8 and 6.1.1.4'
U U -9.6767 9.6646 'International Tables Vol C Tables 4.2.6.8 and 6.1.1.4'

loop_
_geom_angle_atom_site_label_1
_geom_angle_atom_site_label_2
_geom_angle_atom_site_label_3
_geom_angle
_geom_angle_site_symmetry_1
_geom_angle_site_symmetry_3
_geom_angle_publ_flag
O6 U1 O2 79.99(5) . . ?
O6 U1 O1 146.97(5) . . ?
O2 U1 O1 126.32(5) . . ?
O6 U1 O3 77.47(5) . . ?
O2 U1 O3 79.63(5) . . ?
O1 U1 O3 87.44(5) . . ?
O6 U1 O5 126.62(5) . . ?
O2 U1 O5 87.62(5) . . ?
O1 U1 O5 78.78(5) . . ?
O3 U1 O5 150.42(5) . . ?
O6 U1 O4 87.61(5) . . ?
O2 U1 O4 147.57(5) . . ?
O1 U1 O4 78.14(5) . . ?
O3 U1 O4 126.84(5) . . ?
O5 U1 O4 75.94(5) . . ?
O6 U1 N2 76.54(5) . . ?
O2 U1 N2 139.85(5) . . ?
O1 U1 N2 70.43(5) . . ?
O3 U1 N2 63.82(5) . . ?
O5 U1 N2 132.47(5) . . ?
O4 U1 N2 63.12(5) . . ?
O6 U1 N3 63.30(5) . . ?
O2 U1 N3 73.40(5) . . ?
O1 U1 N3 137.30(5) . . ?
O3 U1 N3 135.25(5) . . ?
O5 U1 N3 63.39(5) . . ?
O4 U1 N3 74.25(5) . . ?
N2 U1 N3 121.69(5) . . ?
O6 U1 N1 138.61(5) . . ?
O2 U1 N1 63.43(5) . . ?
O1 U1 N1 62.92(5) . . ?
O3 U1 N1 77.49(5) . . ?
O5 U1 N1 72.94(5) . . ?
O4 U1 N1 133.73(5) . . ?
N2 U1 N1 119.55(5) . . ?
N3 U1 N1 118.58(5) . . ?
C1 O1 U1 129.11(12) . . ?
C2 O2 U1 128.90(12) . . ?
C3 O3 U1 126.37(12) . . ?
C5 O5 U1 126.89(12) . . ?
C6 O6 U1 129.18(12) . . ?
C7 N1 C8 119.75(16) . . ?
C7 N1 U1 120.48(12) . . ?
C8 N1 U1 119.59(12) . . ?
C4 O4 U1 125.97(12) . . ?
H3 O14 H4 112(3) . . ?
H5 O15 H6 110(3) . . ?
C11 N3 C12 119.97(16) . . ?
C11 N3 U1 120.33(12) . . ?
C12 N3 U1 119.69(12) . . ?
C9 N2 C10 119.80(16) . . ?
C9 N2 U1 119.70(12) . . ?
C10 N2 U1 120.26(12) . . ?
O9 C3 O3 126.08(19) . . ?
O9 C3 C9 118.46(17) . . ?
O3 C3 C9 115.46(16) . . ?
O11 C5 O5 126.30(19) . . ?
O11 C5 C11 118.54(17) . . ?
O5 C5 C11 115.16(16) . . ?
N2 C10 C16 121.99(18) . . ?
N2 C10 C4 114.04(16) . . ?
C16 C10 C4 123.96(17) . . ?
O7 C1 O1 125.54(18) . . ?
O7 C1 C7 120.62(17) . . ?
O1 C1 C7 113.84(16) . . ?
C9 C15 C20 118.56(19) . . ?
C9 C15 H15A 120.7 . . ?
C20 C15 H15A 120.7 . . ?
N1 C8 C14 121.98(17) . . ?
N1 C8 C2 113.70(16) . . ?
C14 C8 C2 124.31(17) . . ?
O8 C2 O2 125.89(18) . . ?
O8 C2 C8 119.91(17) . . ?
O2 C2 C8 114.18(16) . . ?
N1 C7 C13 121.92(17) . . ?
N1 C7 C1 113.31(16) . . ?
C13 C7 C1 124.77(17) . . ?
C8 C14 C19 118.42(18) . . ?
C8 C14 H14A 120.8 . . ?
C19 C14 H14A 120.8 . . ?
O12 C6 O6 126.00(18) . . ?
O12 C6 C12 120.83(18) . . ?
O6 C6 C12 113.14(16) . . ?
H1 O13 H2 113(5) . . ?
N3 C11 C17 121.84(18) . . ?
N3 C11 C5 114.14(16) . . ?
C17 C11 C5 124.02(17) . . ?
N3 C12 C18 121.92(17) . . ?
N3 C12 C6 113.93(16) . . ?
C18 C12 C6 124.14(17) . . ?
O10 C4 O4 125.31(18) . . ?
O10 C4 C10 119.48(17) . . ?
O4 C4 C10 115.22(16) . . ?
N2 C9 C15 122.05(18) . . ?
N2 C9 C3 114.48(16) . . ?
C15 C9 C3 123.47(17) . . ?
C11 C17 C21 118.68(19) . . ?
C11 C17 H17A 120.7 . . ?
C21 C17 H17A 120.7 . . ?
C14 C19 C13 119.67(18) . . ?
C14 C19 H19A 120.2 . . ?
C13 C19 H19A 120.2 . . ?
C15 C20 C16 119.19(18) . . ?
C15 C20 H20A 120.4 . . ?
C16 C20 H20A 120.4 . . ?
C18 C21 C17 119.32(19) . . ?
C18 C21 H21A 120.3 . . ?
C17 C21 H21A 120.3 . . ?
C7 C13 C19 118.24(18) . . ?
C7 C13 H13A 120.9 . . ?
C19 C13 H13A 120.9 . . ?
C21 C18 C12 118.25(18) . . ?
C21 C18 H18A 120.9 . . ?
C12 C18 H18A 120.9 . . ?
C10 C16 C20 118.39(19) . . ?
C10 C16 H16A 120.8 . . ?
C20 C16 H16A 120.8 . . ?
C24 N4 C22 109.03(18) . . ?
C24 N4 H4A 125.5 . . ?
C22 N4 H4A 125.5 . . ?
C24 N5 C23 108.72(18) . . ?
C24 N5 H5A 125.6 . . ?
C23 N5 H5A 125.6 . . ?
C27 N6 C25 109.03(19) . . ?
C27 N6 H6A 125.5 . . ?
C25 N6 H6A 125.5 . . ?
C27 N7 C26 108.29(19) . . ?
C27 N7 H7A 125.9 . . ?
C26 N7 H7A 125.9 . . ?
C22 C23 N5 107.01(18) . . ?
C22 C23 H23A 126.5 . . ?
N5 C23 H23A 126.5 . . ?
N6 C27 N7 108.73(19) . . ?
N6 C27 H27A 125.6 . . ?
N7 C27 H27A 125.6 . . ?
C23 C22 N4 106.59(18) . . ?
C23 C22 H22A 126.7 . . ?
N4 C22 H22A 126.7 . . ?
C26 C25 N6 106.9(2) . . ?
C26 C25 H25A 126.5 . . ?
N6 C25 H25A 126.5 . . ?
N5 C24 N4 108.65(19) . . ?
N5 C24 H24A 125.7 . . ?
N4 C24 H24A 125.7 . . ?
C25 C26 N7 107.1(2) . . ?
C25 C26 H26A 126.5 . . ?
N7 C26 H26A 126.5 . . ?

loop_
_geom_bond_atom_site_label_1
_geom_bond_atom_site_label_2
_geom_bond_distance
_geom_bond_site_symmetry_2
_geom_bond_publ_flag
U1 O6 2.3396(14) . ?
U1 O2 2.3541(14) . ?
U1 O1 2.3658(14) . ?
U1 O3 2.3985(14) . ?
U1 O5 2.4041(14) . ?
U1 O4 2.4171(14) . ?
U1 N2 2.5405(15) . ?
U1 N3 2.5425(16) . ?
U1 N1 2.5460(16) . ?
O1 C1 1.290(2) . ?
O9 C3 1.237(2) . ?
O2 C2 1.286(2) . ?
O8 C2 1.226(2) . ?
O11 C5 1.239(2) . ?
O3 C3 1.281(2) . ?
O10 C4 1.237(2) . ?
O5 C5 1.284(2) . ?
O6 C6 1.297(2) . ?
O7 C1 1.229(2) . ?
N1 C7 1.340(2) . ?
N1 C8 1.342(2) . ?
O4 C4 1.281(2) . ?
O12 C6 1.221(2) . ?
O14 H3 0.789(17) . ?
O14 H4 0.792(18) . ?
O15 H5 0.785(18) . ?
O15 H6 0.808(18) . ?
N3 C11 1.334(2) . ?
N3 C12 1.336(2) . ?
N2 C9 1.330(2) . ?
N2 C10 1.336(2) . ?
C3 C9 1.509(3) . ?
C5 C11 1.509(3) . ?
C10 C16 1.390(3) . ?
C10 C4 1.504(3) . ?
C1 C7 1.512(3) . ?
C15 C9 1.390(3) . ?
C15 C20 1.390(3) . ?
C15 H15A 0.9500 . ?
C8 C14 1.388(3) . ?
C8 C2 1.514(3) . ?
C7 C13 1.391(3) . ?
C14 C19 1.390(3) . ?
C14 H14A 0.9500 . ?
C6 C12 1.515(3) . ?
O13 H1 0.812(19) . ?
O13 H2 0.824(19) . ?
C11 C17 1.386(3) . ?
C12 C18 1.394(3) . ?
C17 C21 1.393(3) . ?
C17 H17A 0.9500 . ?
C19 C13 1.396(3) . ?
C19 H19A 0.9500 . ?
C20 C16 1.392(3) . ?
C20 H20A 0.9500 . ?
C21 C18 1.391(3) . ?
C21 H21A 0.9500 . ?
C13 H13A 0.9500 . ?
C18 H18A 0.9500 . ?
C16 H16A 0.9500 . ?
N4 C24 1.328(3) . ?
N4 C22 1.378(3) . ?
N4 H4A 0.8800 . ?
N5 C24 1.326(3) . ?
N5 C23 1.380(3) . ?
N5 H5A 0.8800 . ?
N6 C27 1.326(3) . ?
N6 C25 1.367(3) . ?
N6 H6A 0.8800 . ?
N7 C27 1.327(3) . ?
N7 C26 1.379(3) . ?
N7 H7A 0.8800 . ?
C23 C22 1.359(3) . ?
C23 H23A 0.9500 . ?
C27 H27A 0.9500 . ?
C22 H22A 0.9500 . ?
C25 C26 1.354(3) . ?
C25 H25A 0.9500 . ?
C24 H24A 0.9500 . ?
C26 H26A 0.9500 . ?
